data_2227821
loop_
_publ_author_name
'Reiss, Guido J.'

_publ_section_title
;
 Redetermination of
 (\h^4^-<i>s-cis</i>-1,3-butadiene)tricarbonyliron(0)
;
_journal_coeditor_code NC2198
_journal_issue 11
_journal_name_full 'Acta Crystallographica Section E'
_journal_page_first m1369
_journal_paper_doi 10.1107/S1600536810039218
_journal_volume 66
_journal_year 2010
_chemical_formula_iupac '[Fe (C4 H6) (C O)3]'
_chemical_formula_moiety 'C7 H6 Fe O3'
_chemical_formula_sum 'C7 H6 Fe O3'
_chemical_formula_weight 193.97
_chemical_name_systematic
;
(\h^4^-<i>s-cis</i>-1,3-butadiene)tricarbonyliron(0)
;
_space_group_IT_number 62
_symmetry_cell_setting orthorhombic
_symmetry_space_group_name_Hall '-P 2ac 2n'
_symmetry_space_group_name_H-M 'P n m a'
_atom_sites_solution_hydrogens difmap
_atom_sites_solution_primary direct
_atom_sites_solution_secondary difmap
_audit_creation_method SHELXL-97
_cell_angle_alpha 90.00
_cell_angle_beta 90.00
_cell_angle_gamma 90.00
_cell_formula_units_Z 4
_cell_length_a 11.4323(6)
_cell_length_b 10.9146(6)
_cell_length_c 6.1664(4)
_cell_measurement_reflns_used 10152
_cell_measurement_temperature 100.0(10)
_cell_measurement_theta_max 31.0976
_cell_measurement_theta_min 3.2957
_cell_volume 769.44(8)
_computing_cell_refinement
;
<i>CrysAlisPro</i> (Oxford Diffraction, 2009)
;
_computing_data_collection
;
<i>CrysAlisPro</i> (Oxford Diffraction, 2009)
;
_computing_data_reduction
;
<i>CrysAlis ro</i> (Oxford Diffraction, 2009)
;
_computing_molecular_graphics 'DIAMOND (Brandenburg, 2010)'
_computing_publication_material 'publCIF (Westrip, 2010)'
_computing_structure_refinement 'SHELXL97 (Sheldrick, 2008)'
_computing_structure_solution 'SHELXS97 (Sheldrick, 2008)'
_diffrn_ambient_temperature 100.0(10)
_diffrn_measured_fraction_theta_full 0.999
_diffrn_measured_fraction_theta_max 0.999
_diffrn_measurement_device_type 'Oxford Diffraction Xcalibur Eos'
_diffrn_measurement_method \w
_diffrn_radiation_monochromator graphite
_diffrn_radiation_source 'fine-focus sealed tube'
_diffrn_radiation_type MoK\a
_diffrn_radiation_wavelength 0.71073
_diffrn_reflns_av_R_equivalents 0.0194
_diffrn_reflns_av_sigmaI/netI 0.0070
_diffrn_reflns_limit_h_max 16
_diffrn_reflns_limit_h_min -16
_diffrn_reflns_limit_k_max 15
_diffrn_reflns_limit_k_min -15
_diffrn_reflns_limit_l_max 8
_diffrn_reflns_limit_l_min -8
_diffrn_reflns_number 13021
_diffrn_reflns_theta_full 29.98
_diffrn_reflns_theta_max 29.98
_diffrn_reflns_theta_min 3.56
_diffrn_standards_decay_% 0
_diffrn_standards_interval_time 30
_diffrn_standards_number 3
_exptl_absorpt_coefficient_mu 1.909
_exptl_absorpt_correction_T_max 1.000
_exptl_absorpt_correction_T_min 0.850
_exptl_absorpt_correction_type multi-scan
_exptl_absorpt_process_details '(CrysAlis Pro; Oxford Diffraction, 2009)'
_exptl_crystal_colour yellow
_exptl_crystal_density_diffrn 1.674
_exptl_crystal_density_method 'not measured'
_exptl_crystal_description prism
_exptl_crystal_F_000 392
_exptl_crystal_size_max 0.40
_exptl_crystal_size_mid 0.38
_exptl_crystal_size_min 0.36
_refine_diff_density_max 0.351
_refine_diff_density_min -0.222
_refine_ls_extinction_method none
_refine_ls_goodness_of_fit_ref 1.041
_refine_ls_hydrogen_treatment refall
_refine_ls_matrix_type full
_refine_ls_number_parameters 67
_refine_ls_number_reflns 1177
_refine_ls_number_restraints 0
_refine_ls_restrained_S_all 1.041
_refine_ls_R_factor_all 0.0157
_refine_ls_R_factor_gt 0.0149
_refine_ls_shift/su_max 0.001
_refine_ls_shift/su_mean 0.000
_refine_ls_structure_factor_coef Fsqd
_refine_ls_weighting_details 'calc w=1/[\s^2^(Fo^2^)+(0.02P)^2^+0.3P] where P=(Fo^2^+2Fc^2^)/3'
_refine_ls_weighting_scheme calc
_refine_ls_wR_factor_gt 0.0395
_refine_ls_wR_factor_ref 0.0399
_reflns_number_gt 1131
_reflns_number_total 1177
_reflns_threshold_expression I>2\s(I)
_cod_data_source_file nc2198.cif
_cod_data_source_block I
_cod_database_code 2227821
_cod_database_fobs_code 2227821

loop_
_symmetry_equiv_pos_as_xyz
'x, y, z'
'-x+1/2, -y, z+1/2'
'x+1/2, -y+1/2, -z+1/2'
'-x, y+1/2, -z'
'-x, -y, -z'
'x-1/2, y, -z-1/2'
'-x-1/2, y-1/2, z-1/2'
'x, -y-1/2, z'

loop_
_atom_site_type_symbol
_atom_site_label
_atom_site_fract_x
_atom_site_fract_y
_atom_site_fract_z
_atom_site_U_iso_or_equiv
_atom_site_adp_type
_atom_site_calc_flag
_atom_site_refinement_flags
_atom_site_occupancy
_atom_site_disorder_assembly
_atom_site_disorder_group
Fe Fe 0.422257(14) 0.2500 0.10001(3) 0.01195(6) Uani d S 1 . .
C C1 0.40416(9) 0.31478(9) 0.41329(14) 0.02025(18) Uani d . 1 . .
H H1 0.3372(11) 0.3551(12) 0.451(2) 0.025(3) Uiso d . 1 . .
C C2 0.50116(10) 0.37495(11) 0.31685(16) 0.0293(2) Uani d . 1 . .
H H2A 0.4931(13) 0.4628(14) 0.294(2) 0.039(4) Uiso d . 1 . .
H H2B 0.5783(12) 0.3456(14) 0.346(2) 0.033(4) Uiso d . 1 . .
C C3 0.54866(12) 0.2500 -0.0711(2) 0.0220(2) Uani d S 1 . .
O O3 0.63206(10) 0.2500 -0.1730(2) 0.0381(3) Uani d S 1 . .
C C4 0.33599(8) 0.36948(8) -0.02057(14) 0.01764(16) Uani d . 1 . .
O O4 0.28356(7) 0.44729(7) -0.09743(12) 0.02909(17) Uani d . 1 . .

loop_
_atom_site_aniso_label
_atom_site_aniso_U_11
_atom_site_aniso_U_22
_atom_site_aniso_U_33
_atom_site_aniso_U_12
_atom_site_aniso_U_13
_atom_site_aniso_U_23
Fe 0.01180(8) 0.01336(9) 0.01068(9) 0.000 0.00004(5) 0.000
C1 0.0273(4) 0.0212(4) 0.0123(4) -0.0003(3) -0.0005(3) -0.0032(3)
C2 0.0371(5) 0.0323(5) 0.0185(4) -0.0166(4) -0.0030(4) -0.0046(4)
C3 0.0174(5) 0.0313(7) 0.0174(5) 0.000 -0.0004(4) 0.000
O3 0.0198(5) 0.0651(8) 0.0294(6) 0.000 0.0089(4) 0.000
C4 0.0198(4) 0.0180(4) 0.0151(4) 0.0000(3) 0.0025(3) 0.0001(3)
O4 0.0338(4) 0.0254(4) 0.0280(4) 0.0108(3) 0.0010(3) 0.0072(3)

loop_
_atom_type_symbol
_atom_type_description
_atom_type_scat_dispersion_real
_atom_type_scat_dispersion_imag
_atom_type_scat_source
C C 0.0033 0.0016 'International Tables Vol C Tables 4.2.6.8 and 6.1.1.4'
H H 0.0000 0.0000 'International Tables Vol C Tables 4.2.6.8 and 6.1.1.4'
O O 0.0106 0.0060 'International Tables Vol C Tables 4.2.6.8 and 6.1.1.4'
Fe Fe 0.3463 0.8444 'International Tables Vol C Tables 4.2.6.8 and 6.1.1.4'

loop_
_geom_angle_atom_site_label_1
_geom_angle_atom_site_label_2
_geom_angle_atom_site_label_3
_geom_angle_site_symmetry_1
_geom_angle_site_symmetry_3
_geom_angle
_geom_angle_publ_flag
C4 Fe C4 8_565 . 93.11(6) ?
C4 Fe C3 8_565 . 101.50(4) ?
C4 Fe C3 . . 101.50(4) ?
C4 Fe C1 8_565 . 125.46(4) ?
C4 Fe C1 . . 94.79(4) ?
C3 Fe C1 . . 129.18(5) ?
C4 Fe C1 8_565 8_565 94.79(4) ?
C4 Fe C1 . 8_565 125.46(4) ?
C3 Fe C1 . 8_565 129.18(5) ?
C1 Fe C1 . 8_565 40.00(5) ?
C4 Fe C2 8_565 . 164.87(4) ?
C4 Fe C2 . . 91.59(4) ?
C3 Fe C2 . . 91.63(4) ?
C1 Fe C2 . . 39.69(4) ?
C1 Fe C2 8_565 . 70.86(4) ?
C4 Fe C2 8_565 8_565 91.59(4) ?
C4 Fe C2 . 8_565 164.87(4) ?
C3 Fe C2 . 8_565 91.63(4) ?
C1 Fe C2 . 8_565 70.86(4) ?
C1 Fe C2 8_565 8_565 39.69(4) ?
C2 Fe C2 . 8_565 80.43(7) ?
C2 C1 C1 . 8_565 117.56(6) ?
C2 C1 Fe . . 71.86(5) ?
C1 C1 Fe 8_565 . 70.00(3) ?
C2 C1 H1 . . 122.6(8) ?
C1 C1 H1 8_565 . 118.8(8) ?
Fe C1 H1 . . 119.0(8) ?
C1 C2 Fe . . 68.46(5) ?
C1 C2 H2A . . 116.3(9) ?
Fe C2 H2A . . 120.3(9) ?
C1 C2 H2B . . 119.2(9) ?
Fe C2 H2B . . 107.2(9) ?
H2A C2 H2B . . 116.4(13) ?
O3 C3 Fe . . 177.25(13) ?
O4 C4 Fe . . 178.28(8) ?

loop_
_geom_bond_atom_site_label_1
_geom_bond_atom_site_label_2
_geom_bond_site_symmetry_2
_geom_bond_distance
_geom_bond_publ_flag
Fe C4 8_565 1.7961(9) ?
Fe C4 . 1.7961(9) ?
Fe C3 . 1.7893(14) ?
Fe C1 . 2.0675(9) ?
Fe C1 8_565 2.0675(9) ?
Fe C2 . 2.1123(10) ?
Fe C2 8_565 2.1123(10) ?
C1 C2 . 1.4194(14) ?
C1 C1 8_565 1.4142(19) ?
C1 H1 . 0.912(13) ?
C2 H2A . 0.974(15) ?
C2 H2B . 0.955(14) ?
C3 O3 . 1.1418(18) ?
C4 O4 . 1.1425(11) ?
